data_4129876
loop_
_publ_author_name
'Shimizu, Daiki'
'Oh, Juwon'
'Furukawa, Ko'
'Kim, Dongho'
'Osuka, Atsuhiro'

_publ_section_title
;
 Triarylporphyrin meso-Oxy Radicals: Remarkable Chemical Stabilities and
 Oxidation to Oxophlorin \p-Cations.
;
_journal_issue 49
_journal_name_full 'Journal of the American Chemical Society'
_journal_page_first 15584
_journal_page_last 15594
_journal_paper_doi 10.1021/jacs.5b11223
_journal_volume 137
_journal_year 2015
_chemical_formula_moiety 'C62 H71 N4 Ni O, Sb Cl6, 0.2 (C H2 Cl2)'
_chemical_formula_sum 'C62.2 H71.4 Cl6.4 N4 Ni O Sb'
_chemical_formula_weight 1298.36
_space_group_IT_number 2
_space_group_name_Hall '-P 1'
_space_group_name_H-M_alt 'P -1'
_symmetry_cell_setting triclinic
_symmetry_Int_Tables_number 2
_symmetry_space_group_name_Hall '-P 1'
_symmetry_space_group_name_H-M 'P -1'
_atom_sites_solution_hydrogens geom
_atom_sites_solution_primary direct
_atom_sites_solution_secondary difmap
_audit_creation_method SHELXL-97
_cell_angle_alpha 92.98(4)
_cell_angle_beta 97.03(6)
_cell_angle_gamma 105.76(3)
_cell_formula_units_Z 2
_cell_length_a 10.130(2)
_cell_length_b 16.127(4)
_cell_length_c 20.150(8)
_cell_measurement_reflns_used 1128
_cell_measurement_temperature 93(2)
_cell_measurement_theta_max 68.1
_cell_measurement_theta_min 25.4
_cell_volume 3131.7(17)
_computing_structure_refinement 'SHELXL-97 (Sheldrick, 1997)'
_computing_structure_solution 'SHELXS-97 (Sheldrick, 1990)'
_diffrn_ambient_temperature 93(2)
_diffrn_detector_area_resol_mean 5.8140
_diffrn_measured_fraction_theta_full 0.970
_diffrn_measured_fraction_theta_max 0.970
_diffrn_measurement_device_type 'Rigaku XtaLAB P200'
_diffrn_measurement_method \w
_diffrn_radiation_monochromator graphite
_diffrn_radiation_source 'fine-focus sealed tube'
_diffrn_radiation_type CuK\a
_diffrn_radiation_wavelength 1.54187
_diffrn_reflns_av_R_equivalents 0.1336
_diffrn_reflns_av_sigmaI/netI 0.1020
_diffrn_reflns_limit_h_max 12
_diffrn_reflns_limit_h_min -12
_diffrn_reflns_limit_k_max 16
_diffrn_reflns_limit_k_min -19
_diffrn_reflns_limit_l_max 24
_diffrn_reflns_limit_l_min -24
_diffrn_reflns_number 40046
_diffrn_reflns_theta_full 67.50
_diffrn_reflns_theta_max 67.50
_diffrn_reflns_theta_min 6.59
_exptl_absorpt_coefficient_mu 6.631
_exptl_absorpt_correction_T_max 0.9381
_exptl_absorpt_correction_T_min 0.4867
_exptl_absorpt_correction_type multi-scan
_exptl_absorpt_process_details 'REQAB (Rigaku, 1998)'
_exptl_crystal_colour Brown
_exptl_crystal_density_diffrn 1.377
_exptl_crystal_density_method 'not measured'
_exptl_crystal_description Prism
_exptl_crystal_F_000 1336.8
_exptl_crystal_size_max 0.13
_exptl_crystal_size_mid 0.03
_exptl_crystal_size_min 0.01
_refine_diff_density_max 1.237
_refine_diff_density_min -1.168
_refine_diff_density_rms 0.097
_refine_ls_extinction_method none
_refine_ls_goodness_of_fit_ref 1.003
_refine_ls_hydrogen_treatment constr
_refine_ls_matrix_type full
_refine_ls_number_parameters 752
_refine_ls_number_reflns 10946
_refine_ls_number_restraints 56
_refine_ls_restrained_S_all 1.003
_refine_ls_R_factor_all 0.1035
_refine_ls_R_factor_gt 0.0570
_refine_ls_shift/su_max 0.001
_refine_ls_shift/su_mean 0.000
_refine_ls_structure_factor_coef Fsqd
_refine_ls_weighting_details 'calc w=1/[\s^2^(Fo^2^)+(0.0660P)^2^+0.0000P] where P=(Fo^2^+2Fc^2^)/3'
_refine_ls_weighting_scheme calc
_refine_ls_wR_factor_gt 0.1277
_refine_ls_wR_factor_ref 0.1506
_reflns_number_gt 6901
_reflns_number_total 10946
_reflns_threshold_expression >2sigma(I)
_cod_data_source_file ja5b11223_si_007.cif
_cod_data_source_block 50324ds
_cod_original_cell_volume 3131.7(16)
_cod_database_code 4129876

loop_
_symmetry_equiv_pos_as_xyz
'x, y, z'
'-x, -y, -z'

loop_
_atom_site_label
_atom_site_type_symbol
_atom_site_fract_x
_atom_site_fract_y
_atom_site_fract_z
_atom_site_U_iso_or_equiv
_atom_site_adp_type
_atom_site_occupancy
_atom_site_symmetry_multiplicity
_atom_site_calc_flag
_atom_site_refinement_flags
_atom_site_disorder_assembly
_atom_site_disorder_group
Ni2 Ni 0.02662(8) 0.04579(6) 0.33768(4) 0.0276(2) Uani 1 1 d . . .
O9 O -0.0215(4) -0.1605(3) 0.48527(19) 0.0392(9) Uani 1 1 d . . .
N10 N -0.0401(4) -0.0779(3) 0.3259(2) 0.0288(10) Uani 1 1 d . . .
N11 N 0.1295(4) 0.0399(3) 0.4230(2) 0.0292(10) Uani 1 1 d . . .
N12 N 0.0876(4) 0.1689(3) 0.3504(2) 0.0302(11) Uani 1 1 d . . .
N13 N -0.0742(4) 0.0509(3) 0.2523(2) 0.0297(10) Uani 1 1 d . . .
C14 C 0.0258(5) 0.2276(4) 0.3201(3) 0.0322(13) Uani 1 1 d . . .
C15 C 0.2445(5) 0.1043(4) 0.4581(3) 0.0324(13) Uani 1 1 d . . .
C16 C 0.4021(5) 0.2524(4) 0.4845(3) 0.0356(14) Uani 1 1 d . A .
C17 C 0.1951(6) 0.3076(4) 0.3968(3) 0.0396(14) Uani 1 1 d . . .
H1 H 0.2598 0.3546 0.4239 0.048 Uiso 1 1 calc R . .
C18 C -0.3041(5) -0.2151(4) 0.1332(3) 0.0369(14) Uani 1 1 d . . .
H2 H -0.3671 -0.2058 0.1622 0.044 Uiso 1 1 calc R . .
C19 C -0.1186(5) -0.0128(4) 0.2000(3) 0.0320(13) Uani 1 1 d . . .
C20 C 0.6486(5) 0.3156(4) 0.4991(3) 0.0356(13) Uani 1 1 d . . .
C21 C -0.0875(5) -0.1312(4) 0.2656(3) 0.0291(12) Uani 1 1 d . . .
C22 C -0.0772(5) 0.2030(4) 0.2637(3) 0.0313(13) Uani 1 1 d . . .
C23 C 0.6343(5) 0.3701(4) 0.5519(3) 0.0355(13) Uani 1 1 d . . .
H3 H 0.7151 0.4111 0.5747 0.043 Uiso 1 1 calc R . .
C24 C 0.2778(5) 0.1880(4) 0.4443(3) 0.0310(13) Uani 1 1 d . . .
C25 C 0.2966(6) 0.0729(4) 0.5177(3) 0.0383(14) Uani 1 1 d . . .
H4 H 0.3767 0.1021 0.5484 0.046 Uiso 1 1 calc R . .
C26 C -0.1152(5) 0.1203(4) 0.2289(3) 0.0306(13) Uani 1 1 d . . .
C27 C -0.1483(5) 0.2668(4) 0.2388(3) 0.0326(13) Uani 1 1 d . . .
C28 C -0.5244(5) 0.2758(4) 0.2108(3) 0.0369(14) Uani 1 1 d . . .
C29 C 0.1917(5) 0.2202(4) 0.3971(3) 0.0307(13) Uani 1 1 d . . .
C30 C 0.0894(5) 0.3130(4) 0.3507(3) 0.0358(13) Uani 1 1 d . . .
H5 H 0.0630 0.3636 0.3407 0.043 Uiso 1 1 calc R . .
C31 C -0.1835(6) 0.0988(4) 0.1621(3) 0.0393(14) Uani 1 1 d . . .
H6 H -0.2221 0.1353 0.1350 0.047 Uiso 1 1 calc R . .
C32 C -0.1837(6) 0.0167(4) 0.1439(3) 0.0404(15) Uani 1 1 d . . .
H7 H -0.2206 -0.0148 0.1014 0.048 Uiso 1 1 calc R . .
C33 C -0.1188(5) -0.1005(4) 0.2049(3) 0.0312(13) Uani 1 1 d . . .
C34 C -0.1157(5) -0.2403(4) 0.0487(3) 0.0405(15) Uani 1 1 d . . .
C35 C 0.5304(5) 0.2556(4) 0.4653(3) 0.0351(13) Uani 1 1 d . . .
H8 H 0.5374 0.2173 0.4293 0.042 Uiso 1 1 calc R . .
C36 C -0.2932(5) 0.2446(4) 0.2327(3) 0.0340(13) Uani 1 1 d . . .
H9 H -0.3431 0.1879 0.2407 0.041 Uiso 1 1 calc R . .
C37 C -0.2903(6) 0.3859(4) 0.2033(3) 0.0357(13) Uani 1 1 d . . .
H10 H -0.3386 0.4271 0.1914 0.043 Uiso 1 1 calc R . .
C38 C -0.1675(5) -0.1642(4) 0.1445(3) 0.0337(13) Uani 1 1 d . . .
C39 C -0.3653(6) 0.3042(4) 0.2149(3) 0.0353(14) Uani 1 1 d . . .
C40 C 0.2109(6) -0.0059(4) 0.5221(3) 0.0385(14) Uani 1 1 d . . .
H11 H 0.2153 -0.0420 0.5576 0.046 Uiso 1 1 calc R . .
C41 C 0.4988(6) 0.4301(4) 0.6313(3) 0.0458(16) Uani 1 1 d . . .
C42 C 0.1123(5) -0.0243(4) 0.4627(3) 0.0327(13) Uani 1 1 d . . .
C43 C -0.0409(5) -0.1339(4) 0.3727(3) 0.0317(13) Uani 1 1 d . . .
C44 C -0.3505(5) -0.2799(4) 0.0799(3) 0.0358(13) Uani 1 1 d . . .
C45 C 0.3897(5) 0.3066(4) 0.5371(3) 0.0384(14) Uani 1 1 d . . .
H12 H 0.3007 0.3030 0.5493 0.046 Uiso 1 1 calc R A .
C46 C 0.7919(6) 0.3218(4) 0.4777(3) 0.0411(15) Uani 1 1 d . . .
C47 C -0.1119(5) -0.2199(4) 0.2776(3) 0.0353(14) Uani 1 1 d . . .
H13 H -0.1399 -0.2680 0.2447 0.042 Uiso 1 1 calc R . .
C48 C -0.2536(6) -0.2910(4) 0.0386(3) 0.0405(14) Uani 1 1 d . . .
H14 H -0.2828 -0.3349 0.0023 0.049 Uiso 1 1 calc R . .
C49 C 0.0090(6) -0.1096(4) 0.4439(3) 0.0360(13) Uani 1 1 d . . .
C50 C -0.0756(5) -0.1780(4) 0.1027(3) 0.0376(14) Uani 1 1 d . . .
H15 H 0.0182 -0.1436 0.1113 0.045 Uiso 1 1 calc R . .
C51 C -0.5625(6) 0.2487(4) 0.2795(3) 0.0448(16) Uani 1 1 d . . .
H16 H -0.5242 0.2981 0.3134 0.067 Uiso 1 1 calc R . .
H17 H -0.5240 0.2012 0.2919 0.067 Uiso 1 1 calc R . .
H18 H -0.6635 0.2296 0.2772 0.067 Uiso 1 1 calc R . .
C52 C 0.5073(5) 0.3676(4) 0.5731(3) 0.0380(14) Uani 1 1 d . A .
C53 C -0.0626(6) 0.5047(4) 0.2028(3) 0.0469(16) Uani 1 1 d . . .
C56 C -0.0875(5) -0.2223(4) 0.3445(3) 0.0356(13) Uani 1 1 d . . .
H19 H -0.0989 -0.2725 0.3684 0.043 Uiso 1 1 calc R . .
C58 C -0.1445(6) 0.4105(4) 0.2083(3) 0.0376(14) Uani 1 1 d . . .
C59 C -0.5014(6) -0.3384(4) 0.0679(3) 0.0435(15) Uani 1 1 d . . .
C60 C 0.0033(8) -0.3498(6) 0.0111(4) 0.077(2) Uani 1 1 d . . .
H20 H -0.0840 -0.3941 -0.0047 0.115 Uiso 1 1 calc R . .
H21 H 0.0317 -0.3542 0.0588 0.115 Uiso 1 1 calc R . .
H22 H 0.0751 -0.3584 -0.0148 0.115 Uiso 1 1 calc R . .
C63 C -0.0168(6) -0.2588(5) 0.0016(3) 0.0495(17) Uani 1 1 d . . .
C64 C 0.1280(6) -0.1933(5) 0.0175(4) 0.066(2) Uani 1 1 d . . .
H23 H 0.1884 -0.2069 -0.0133 0.099 Uiso 1 1 calc R . .
H24 H 0.1677 -0.1967 0.0638 0.099 Uiso 1 1 calc R . .
H25 H 0.1200 -0.1347 0.0122 0.099 Uiso 1 1 calc R . .
C65 C -0.0762(6) 0.3501(4) 0.2255(3) 0.0356(14) Uani 1 1 d . . .
H26 H 0.0218 0.3652 0.2284 0.043 Uiso 1 1 calc R . .
C66 C 0.7914(6) 0.2400(4) 0.4362(3) 0.0451(15) Uani 1 1 d . . .
H27 H 0.7317 0.2348 0.3932 0.068 Uiso 1 1 calc R . .
H28 H 0.7561 0.1895 0.4606 0.068 Uiso 1 1 calc R . .
H29 H 0.8860 0.2431 0.4281 0.068 Uiso 1 1 calc R . .
C67 C -0.0135(7) 0.5508(4) 0.2748(4) 0.0569(18) Uani 1 1 d . . .
H30 H -0.0943 0.5516 0.2967 0.085 Uiso 1 1 calc R . .
H31 H 0.0423 0.6103 0.2722 0.085 Uiso 1 1 calc R . .
H32 H 0.0426 0.5196 0.3008 0.085 Uiso 1 1 calc R . .
C69 C -0.5864(6) 0.3490(4) 0.1924(3) 0.0475(16) Uani 1 1 d . . .
H33 H -0.6868 0.3300 0.1926 0.071 Uiso 1 1 calc R . .
H34 H -0.5674 0.3648 0.1475 0.071 Uiso 1 1 calc R . .
H35 H -0.5450 0.3993 0.2251 0.071 Uiso 1 1 calc R . .
C70 C 0.0663(7) 0.5097(4) 0.1684(4) 0.0585(19) Uani 1 1 d . . .
H36 H 0.1294 0.4841 0.1957 0.088 Uiso 1 1 calc R . .
H37 H 0.1136 0.5703 0.1638 0.088 Uiso 1 1 calc R . .
H38 H 0.0383 0.4777 0.1239 0.088 Uiso 1 1 calc R . .
C72 C -0.5848(6) 0.1990(4) 0.1579(3) 0.0467(16) Uani 1 1 d . . .
H39 H -0.6856 0.1793 0.1564 0.070 Uiso 1 1 calc R . .
H40 H -0.5450 0.1518 0.1696 0.070 Uiso 1 1 calc R . .
H41 H -0.5624 0.2167 0.1139 0.070 Uiso 1 1 calc R . .
C73 C -0.0725(7) -0.2550(6) -0.0707(3) 0.072(2) Uani 1 1 d . . .
H42 H -0.0818 -0.1969 -0.0772 0.107 Uiso 1 1 calc R . .
H43 H -0.1634 -0.2976 -0.0821 0.107 Uiso 1 1 calc R . .
H44 H -0.0085 -0.2680 -0.0997 0.107 Uiso 1 1 calc R . .
C76 C -0.5028(8) -0.4308(5) 0.0866(5) 0.082(3) Uani 1 1 d . . .
H45 H -0.4408 -0.4524 0.0611 0.123 Uiso 1 1 calc R . .
H46 H -0.5972 -0.4694 0.0758 0.123 Uiso 1 1 calc R . .
H47 H -0.4713 -0.4289 0.1348 0.123 Uiso 1 1 calc R . .
C78 C 0.9010(6) 0.3345(5) 0.5412(4) 0.0601(19) Uani 1 1 d . . .
H48 H 0.9882 0.3284 0.5281 0.090 Uiso 1 1 calc R . .
H49 H 0.8672 0.2907 0.5718 0.090 Uiso 1 1 calc R . .
H50 H 0.9167 0.3923 0.5638 0.090 Uiso 1 1 calc R . .
C80 C 0.8321(7) 0.4000(5) 0.4382(4) 0.061(2) Uani 1 1 d . . .
H51 H 0.9262 0.4075 0.4276 0.092 Uiso 1 1 calc R . .
H52 H 0.8286 0.4516 0.4650 0.092 Uiso 1 1 calc R . .
H53 H 0.7673 0.3913 0.3965 0.092 Uiso 1 1 calc R . .
C81 C -0.1515(7) 0.5551(4) 0.1655(4) 0.0576(18) Uani 1 1 d . . .
H54 H -0.1864 0.5273 0.1199 0.086 Uiso 1 1 calc R . .
H55 H -0.0955 0.6146 0.1632 0.086 Uiso 1 1 calc R . .
H56 H -0.2299 0.5557 0.1894 0.086 Uiso 1 1 calc R . .
C82 C -0.5942(7) -0.3072(6) 0.1114(4) 0.080(3) Uani 1 1 d . . .
H57 H -0.5584 -0.3071 0.1589 0.121 Uiso 1 1 calc R . .
H58 H -0.6885 -0.3460 0.1017 0.121 Uiso 1 1 calc R . .
H59 H -0.5952 -0.2485 0.1016 0.121 Uiso 1 1 calc R . .
C85 C -0.5658(7) -0.3459(6) -0.0053(4) 0.074(2) Uani 1 1 d . . .
H60 H -0.5718 -0.2889 -0.0177 0.112 Uiso 1 1 calc R . .
H61 H -0.6589 -0.3864 -0.0114 0.112 Uiso 1 1 calc R . .
H62 H -0.5081 -0.3671 -0.0339 0.112 Uiso 1 1 calc R . .
Sb1 Sb 0.59609(4) 0.08237(3) 0.719385(19) 0.03844(14) Uani 1 1 d . . .
Cl2 Cl 0.74776(14) -0.00541(11) 0.74054(8) 0.0497(4) Uani 1 1 d . . .
Cl3 Cl 0.66647(15) 0.10651(12) 0.61299(8) 0.0534(4) Uani 1 1 d . . .
Cl4 Cl 0.41847(15) -0.04336(10) 0.67135(8) 0.0537(4) Uani 1 1 d . . .
Cl5 Cl 0.77307(16) 0.20781(11) 0.76781(9) 0.0601(5) Uani 1 1 d . . .
Cl6 Cl 0.52597(18) 0.05874(13) 0.82574(9) 0.0644(5) Uani 1 1 d . . .
Cl1 Cl 0.43810(16) 0.16619(11) 0.69803(8) 0.0534(4) Uani 1 1 d . . .
C1 C 0.4607(19) 0.5092(9) 0.5966(8) 0.091(5) Uani 0.679(17) 1 d PU A 1
H63 H 0.4564 0.5529 0.6313 0.136 Uiso 0.679(17) 1 calc PR A 1
H64 H 0.3706 0.4882 0.5681 0.136 Uiso 0.679(17) 1 calc PR A 1
H65 H 0.5319 0.5350 0.5690 0.136 Uiso 0.679(17) 1 calc PR A 1
C83 C 0.394(2) 0.3927(11) 0.6740(9) 0.095(6) Uani 0.679(17) 1 d PU A 1
H66 H 0.3911 0.4371 0.7085 0.143 Uiso 0.679(17) 1 calc PR A 1
H67 H 0.4177 0.3446 0.6956 0.143 Uiso 0.679(17) 1 calc PR A 1
H68 H 0.3029 0.3715 0.6464 0.143 Uiso 0.679(17) 1 calc PR A 1
C93 C 0.6404(13) 0.4725(10) 0.6746(7) 0.075(5) Uani 0.679(17) 1 d PU A 1
H69 H 0.7061 0.5033 0.6463 0.112 Uiso 0.679(17) 1 calc PR A 1
H70 H 0.6756 0.4276 0.6954 0.112 Uiso 0.679(17) 1 calc PR A 1
H71 H 0.6293 0.5134 0.7098 0.112 Uiso 0.679(17) 1 calc PR A 1
C94 C 0.590(2) 0.4111(15) 0.6960(9) 0.037(6) Uani 0.321(17) 1 d PU A 2
H72 H 0.6702 0.3948 0.6823 0.055 Uiso 0.321(17) 1 calc PR A 2
H73 H 0.5342 0.3637 0.7178 0.055 Uiso 0.321(17) 1 calc PR A 2
H74 H 0.6232 0.4632 0.7275 0.055 Uiso 0.321(17) 1 calc PR A 2
C95 C 0.551(3) 0.5170(13) 0.6171(11) 0.043(6) Uani 0.321(17) 1 d PU A 2
H75 H 0.5470 0.5557 0.6556 0.065 Uiso 0.321(17) 1 calc PR A 2
H76 H 0.4941 0.5280 0.5774 0.065 Uiso 0.321(17) 1 calc PR A 2
H77 H 0.6468 0.5274 0.6087 0.065 Uiso 0.321(17) 1 calc PR A 2
C96 C 0.352(2) 0.4142(16) 0.6490(13) 0.039(6) Uani 0.321(17) 1 d PU A 2
H78 H 0.3516 0.4563 0.6859 0.059 Uiso 0.321(17) 1 calc PR A 2
H79 H 0.3201 0.3555 0.6628 0.059 Uiso 0.321(17) 1 calc PR A 2
H80 H 0.2894 0.4207 0.6096 0.059 Uiso 0.321(17) 1 calc PR A 2
C104 C 0.607(10) 0.007(3) -0.024(6) 0.34(8) Uani 0.20 1 d PDU B -1
H81 H 0.5956 0.0079 -0.0732 0.408 Uiso 0.20 1 calc PR B -1
H82 H 0.7046 0.0328 -0.0036 0.408 Uiso 0.20 1 calc PR B -1
Cl8 Cl 0.487(3) 0.0469(17) 0.0154(13) 0.166(8) Uani 0.20 1 d PDU B -1
Cl7 Cl 0.5307(18) -0.0959(12) 0.0034(9) 0.119(5) Uani 0.20 1 d PDU B -1

loop_
_atom_site_aniso_label
_atom_site_aniso_U_11
_atom_site_aniso_U_22
_atom_site_aniso_U_33
_atom_site_aniso_U_23
_atom_site_aniso_U_13
_atom_site_aniso_U_12
Ni2 0.0240(4) 0.0281(5) 0.0279(5) -0.0001(4) 0.0033(3) 0.0030(4)
O9 0.049(2) 0.037(3) 0.033(2) 0.0053(19) 0.0121(18) 0.0120(19)
N10 0.021(2) 0.032(3) 0.029(2) -0.002(2) 0.0007(18) 0.0032(19)
N11 0.028(2) 0.032(3) 0.027(2) 0.001(2) 0.0021(18) 0.0081(19)
N12 0.024(2) 0.034(3) 0.028(2) 0.000(2) 0.0064(18) -0.001(2)
N13 0.022(2) 0.033(3) 0.032(2) 0.002(2) 0.0064(18) 0.0032(19)
C14 0.034(3) 0.032(4) 0.032(3) 0.006(3) 0.009(2) 0.009(3)
C15 0.029(3) 0.032(4) 0.034(3) -0.006(3) 0.002(2) 0.006(2)
C16 0.028(3) 0.038(4) 0.035(3) 0.002(3) -0.001(2) 0.002(2)
C17 0.033(3) 0.038(4) 0.041(3) -0.001(3) 0.004(3) 0.000(3)
C18 0.029(3) 0.042(4) 0.038(3) -0.006(3) 0.006(2) 0.009(3)
C19 0.027(3) 0.033(4) 0.034(3) 0.000(3) 0.004(2) 0.006(2)
C20 0.029(3) 0.035(4) 0.040(3) 0.004(3) 0.002(2) 0.007(2)
C21 0.024(2) 0.032(3) 0.030(3) -0.001(2) 0.002(2) 0.007(2)
C22 0.025(3) 0.033(3) 0.036(3) 0.006(3) 0.012(2) 0.005(2)
C23 0.035(3) 0.027(3) 0.039(3) 0.005(3) -0.003(2) 0.002(2)
C24 0.028(3) 0.033(4) 0.029(3) -0.006(2) 0.000(2) 0.005(2)
C25 0.037(3) 0.037(4) 0.036(3) -0.009(3) -0.008(2) 0.011(3)
C26 0.023(2) 0.033(4) 0.035(3) 0.006(3) 0.007(2) 0.005(2)
C27 0.035(3) 0.033(3) 0.031(3) 0.004(2) 0.008(2) 0.010(3)
C28 0.031(3) 0.042(4) 0.035(3) 0.002(3) 0.001(2) 0.007(3)
C29 0.026(3) 0.029(4) 0.031(3) 0.000(2) 0.005(2) -0.002(2)
C30 0.036(3) 0.029(3) 0.039(3) 0.001(3) 0.005(3) 0.005(2)
C31 0.049(3) 0.039(4) 0.030(3) 0.007(3) 0.005(3) 0.012(3)
C32 0.039(3) 0.045(4) 0.032(3) 0.004(3) 0.001(3) 0.006(3)
C33 0.023(3) 0.038(4) 0.028(3) -0.006(2) 0.003(2) 0.004(2)
C34 0.029(3) 0.066(5) 0.027(3) 0.004(3) 0.003(2) 0.014(3)
C35 0.037(3) 0.032(3) 0.032(3) -0.003(2) -0.001(2) 0.005(3)
C36 0.033(3) 0.029(3) 0.034(3) 0.005(2) 0.003(2) -0.001(2)
C37 0.041(3) 0.038(4) 0.029(3) 0.005(3) 0.008(2) 0.012(3)
C38 0.036(3) 0.033(3) 0.034(3) 0.002(3) 0.003(2) 0.014(3)
C39 0.038(3) 0.041(4) 0.025(3) 0.003(3) 0.003(2) 0.009(3)
C40 0.047(3) 0.038(4) 0.032(3) 0.000(3) 0.003(3) 0.016(3)
C41 0.037(3) 0.042(4) 0.052(4) -0.012(3) 0.003(3) 0.005(3)
C42 0.038(3) 0.029(3) 0.033(3) -0.004(3) 0.005(2) 0.014(3)
C43 0.026(3) 0.032(3) 0.036(3) 0.000(3) 0.007(2) 0.006(2)
C44 0.028(3) 0.040(4) 0.038(3) -0.003(3) 0.005(2) 0.008(2)
C45 0.026(3) 0.037(4) 0.047(4) -0.006(3) 0.003(2) 0.001(2)
C46 0.033(3) 0.041(4) 0.045(3) -0.005(3) 0.004(3) 0.006(3)
C47 0.026(3) 0.032(4) 0.044(3) -0.004(3) 0.001(2) 0.006(2)
C48 0.042(3) 0.044(4) 0.034(3) -0.002(3) 0.004(3) 0.011(3)
C49 0.038(3) 0.032(4) 0.041(3) 0.004(3) 0.010(3) 0.013(3)
C50 0.026(3) 0.051(4) 0.034(3) 0.002(3) 0.007(2) 0.007(3)
C51 0.032(3) 0.063(5) 0.043(3) 0.013(3) 0.013(3) 0.013(3)
C52 0.030(3) 0.036(4) 0.044(3) -0.001(3) 0.006(2) 0.002(3)
C53 0.043(3) 0.038(4) 0.062(4) 0.011(3) 0.012(3) 0.010(3)
C56 0.037(3) 0.029(4) 0.038(3) 0.007(3) 0.003(2) 0.003(2)
C58 0.040(3) 0.032(4) 0.040(3) 0.007(3) 0.008(3) 0.006(3)
C59 0.035(3) 0.041(4) 0.047(4) -0.010(3) 0.005(3) 0.003(3)
C60 0.066(5) 0.090(7) 0.083(6) -0.006(5) 0.029(4) 0.032(5)
C63 0.036(3) 0.075(5) 0.037(3) 0.002(3) 0.009(3) 0.013(3)
C64 0.031(3) 0.105(6) 0.059(4) -0.006(4) 0.012(3) 0.015(4)
C65 0.032(3) 0.033(4) 0.039(3) 0.005(3) 0.010(2) 0.004(3)
C66 0.034(3) 0.050(4) 0.050(4) 0.000(3) 0.009(3) 0.008(3)
C67 0.052(4) 0.039(4) 0.071(5) 0.002(3) 0.007(3) -0.002(3)
C69 0.037(3) 0.053(4) 0.052(4) 0.001(3) 0.003(3) 0.013(3)
C70 0.058(4) 0.040(4) 0.076(5) 0.015(4) 0.030(4) 0.000(3)
C72 0.039(3) 0.048(4) 0.047(4) 0.002(3) -0.003(3) 0.008(3)
C73 0.048(4) 0.127(7) 0.040(4) 0.000(4) 0.015(3) 0.023(4)
C76 0.055(4) 0.069(6) 0.112(7) 0.018(5) 0.008(4) -0.001(4)
C78 0.036(3) 0.074(5) 0.066(5) -0.015(4) 0.001(3) 0.015(3)
C80 0.060(4) 0.054(5) 0.076(5) 0.021(4) 0.028(4) 0.014(4)
C81 0.061(4) 0.050(5) 0.063(4) 0.015(4) 0.014(3) 0.015(3)
C82 0.040(4) 0.094(7) 0.093(6) -0.033(5) 0.017(4) 0.000(4)
C85 0.044(4) 0.097(7) 0.060(5) -0.004(4) -0.002(3) -0.012(4)
Sb1 0.0348(2) 0.0414(3) 0.0388(2) 0.00328(17) 0.00925(15) 0.00848(17)
Cl2 0.0372(7) 0.0555(11) 0.0596(10) 0.0152(8) 0.0139(7) 0.0134(7)
Cl3 0.0478(8) 0.0730(12) 0.0474(9) 0.0157(8) 0.0199(7) 0.0230(8)
Cl4 0.0434(8) 0.0452(10) 0.0638(10) 0.0051(8) -0.0020(7) 0.0021(7)
Cl5 0.0467(9) 0.0536(11) 0.0708(11) 0.0014(9) 0.0034(8) 0.0015(8)
Cl6 0.0662(10) 0.0820(14) 0.0514(10) 0.0127(9) 0.0255(8) 0.0226(9)
Cl1 0.0499(8) 0.0623(11) 0.0555(10) 0.0015(8) 0.0123(7) 0.0267(8)
C1 0.100(11) 0.072(9) 0.106(10) -0.011(7) -0.003(9) 0.046(8)
C83 0.116(13) 0.083(10) 0.075(10) -0.007(8) 0.058(9) -0.010(9)
C93 0.075(7) 0.074(10) 0.070(8) -0.024(7) 0.001(6) 0.022(7)
C94 0.046(9) 0.038(10) 0.022(8) -0.012(6) -0.001(6) 0.010(7)
C95 0.050(9) 0.032(9) 0.048(9) 0.008(7) 0.013(7) 0.008(7)
C96 0.041(9) 0.037(10) 0.037(9) -0.021(7) 0.009(7) 0.008(7)
C104 0.34(8) 0.34(8) 0.34(8) 0.031(13) 0.050(16) 0.09(3)
Cl8 0.174(11) 0.172(12) 0.153(11) 0.009(9) 0.007(8) 0.058(9)
Cl7 0.129(8) 0.107(8) 0.110(8) -0.016(7) 0.017(7) 0.017(7)

loop_
_atom_type_symbol
_atom_type_description
_atom_type_scat_dispersion_real
_atom_type_scat_dispersion_imag
_atom_type_scat_source
C C 0.0181 0.0091 'International Tables Vol C Tables 4.2.6.8 and 6.1.1.4'
H H 0.0000 0.0000 'International Tables Vol C Tables 4.2.6.8 and 6.1.1.4'
N N 0.0311 0.0180 'International Tables Vol C Tables 4.2.6.8 and 6.1.1.4'
O O 0.0492 0.0322 'International Tables Vol C Tables 4.2.6.8 and 6.1.1.4'
Cl Cl 0.3639 0.7018 'International Tables Vol C Tables 4.2.6.8 and 6.1.1.4'
Ni Ni -3.0029 0.5091 'International Tables Vol C Tables 4.2.6.8 and 6.1.1.4'
Sb Sb -0.0562 5.8946 'International Tables Vol C Tables 4.2.6.8 and 6.1.1.4'

loop_
_geom_angle_atom_site_label_1
_geom_angle_atom_site_label_2
_geom_angle_atom_site_label_3
_geom_angle
N12 Ni2 N13 90.55(19)
N12 Ni2 N10 178.15(18)
N13 Ni2 N10 89.26(19)
N12 Ni2 N11 89.83(19)
N13 Ni2 N11 179.2(2)
N10 Ni2 N11 90.38(19)
C43 N10 C21 103.7(4)
C43 N10 Ni2 128.0(4)
C21 N10 Ni2 128.1(4)
C42 N11 C15 103.5(4)
C42 N11 Ni2 129.2(4)
C15 N11 Ni2 127.2(4)
C29 N12 C14 103.6(4)
C29 N12 Ni2 128.1(4)
C14 N12 Ni2 127.8(3)
C19 N13 C26 104.9(4)
C19 N13 Ni2 127.6(4)
C26 N13 Ni2 127.4(4)
N12 C14 C22 122.4(5)
N12 C14 C30 110.7(5)
C22 C14 C30 126.7(5)
C24 C15 N11 123.4(5)
C24 C15 C25 125.1(5)
N11 C15 C25 109.9(5)
C45 C16 C35 121.3(5)
C45 C16 C24 122.0(5)
C35 C16 C24 116.7(5)
C30 C17 C29 107.5(5)
C30 C17 H1 126.2
C29 C17 H1 126.2
C38 C18 C44 121.0(5)
C38 C18 H2 119.5
C44 C18 H2 119.5
N13 C19 C32 111.0(5)
N13 C19 C33 124.5(5)
C32 C19 C33 123.8(5)
C23 C20 C35 118.6(5)
C23 C20 C46 121.0(5)
C35 C20 C46 120.4(5)
C33 C21 N10 123.3(5)
C33 C21 C47 125.5(5)
N10 C21 C47 110.8(5)
C26 C22 C14 122.8(5)
C26 C22 C27 118.1(5)
C14 C22 C27 119.1(5)
C20 C23 C52 123.4(5)
C20 C23 H3 118.3
C52 C23 H3 118.3
C15 C24 C29 122.2(5)
C15 C24 C16 119.8(5)
C29 C24 C16 117.7(5)
C40 C25 C15 106.9(5)
C40 C25 H4 126.5
C15 C25 H4 126.5
N13 C26 C22 124.1(5)
N13 C26 C31 109.9(5)
C22 C26 C31 125.4(5)
C36 C27 C65 118.8(5)
C36 C27 C22 118.4(5)
C65 C27 C22 122.7(5)
C69 C28 C72 109.2(5)
C69 C28 C51 108.6(5)
C72 C28 C51 109.5(5)
C69 C28 C39 111.4(5)
C72 C28 C39 109.2(5)
C51 C28 C39 108.9(4)
N12 C29 C17 111.7(5)
N12 C29 C24 124.2(5)
C17 C29 C24 123.8(5)
C17 C30 C14 106.3(5)
C17 C30 H5 126.8
C14 C30 H5 126.8
C32 C31 C26 107.4(5)
C32 C31 H6 126.3
C26 C31 H6 126.3
C31 C32 C19 106.7(5)
C31 C32 H7 126.6
C19 C32 H7 126.6
C21 C33 C19 121.7(5)
C21 C33 C38 117.9(5)
C19 C33 C38 120.0(5)
C50 C34 C48 117.3(5)
C50 C34 C63 123.9(5)
C48 C34 C63 118.8(5)
C16 C35 C20 119.4(5)
C16 C35 H8 120.3
C20 C35 H8 120.3
C39 C36 C27 121.2(5)
C39 C36 H9 119.4
C27 C36 H9 119.4
C39 C37 C58 122.4(6)
C39 C37 H10 118.8
C58 C37 H10 118.8
C50 C38 C18 119.6(5)
C50 C38 C33 120.7(5)
C18 C38 C33 119.5(5)
C37 C39 C36 118.2(5)
C37 C39 C28 123.6(5)
C36 C39 C28 118.2(5)
C25 C40 C42 106.0(5)
C25 C40 H11 127.0
C42 C40 H11 127.0
C95 C41 C83 129.5(12)
C95 C41 C96 110.1(14)
C83 C41 C96 29.9(10)
C95 C41 C52 110.9(10)
C83 C41 C52 114.1(8)
C96 C41 C52 112.7(9)
C95 C41 C93 69.7(11)
C83 C41 C93 110.5(10)
C96 C41 C93 130.3(11)
C52 C41 C93 113.1(6)
C95 C41 C94 110.0(12)
C83 C41 C94 77.5(11)
C96 C41 C94 106.1(12)
C52 C41 C94 106.8(8)
C93 C41 C94 41.5(8)
C95 C41 C1 35.1(9)
C83 C41 C1 109.5(11)
C96 C41 C1 81.9(12)
C52 C41 C1 105.1(7)
C93 C41 C1 103.8(9)
C94 C41 C1 140.5(10)
N11 C42 C40 113.4(5)
N11 C42 C49 123.1(5)
C40 C42 C49 123.3(5)
N10 C43 C56 112.5(5)
N10 C43 C49 124.7(5)
C56 C43 C49 122.6(5)
C18 C44 C48 117.3(5)
C18 C44 C59 121.4(5)
C48 C44 C59 121.2(5)
C16 C45 C52 120.9(5)
C16 C45 H12 119.6
C52 C45 H12 119.6
C80 C46 C66 110.5(5)
C80 C46 C20 108.7(5)
C66 C46 C20 111.5(5)
C80 C46 C78 108.5(5)
C66 C46 C78 108.2(5)
C20 C46 C78 109.4(5)
C56 C47 C21 106.6(5)
C56 C47 H13 126.7
C21 C47 H13 126.7
C34 C48 C44 122.7(5)
C34 C48 H14 118.6
C44 C48 H14 118.6
O9 C49 C43 121.1(5)
O9 C49 C42 121.0(5)
C43 C49 C42 117.4(5)
C38 C50 C34 122.1(5)
C38 C50 H15 119.0
C34 C50 H15 119.0
C28 C51 H16 109.5
C28 C51 H17 109.5
H16 C51 H17 109.5
C28 C51 H18 109.5
H16 C51 H18 109.5
H17 C51 H18 109.5
C23 C52 C45 116.4(5)
C23 C52 C41 120.7(5)
C45 C52 C41 122.9(5)
C81 C53 C70 109.5(5)
C81 C53 C58 112.2(5)
C70 C53 C58 111.5(5)
C81 C53 C67 106.9(6)
C70 C53 C67 108.0(5)
C58 C53 C67 108.5(5)
C47 C56 C43 106.3(5)
C47 C56 H19 126.9
C43 C56 H19 126.9
C65 C58 C37 118.1(5)
C65 C58 C53 120.4(5)
C37 C58 C53 121.1(5)
C82 C59 C85 108.6(6)
C82 C59 C44 112.6(5)
C85 C59 C44 112.0(5)
C82 C59 C76 106.7(6)
C85 C59 C76 107.6(6)
C44 C59 C76 109.0(5)
C63 C60 H20 109.5
C63 C60 H21 109.5
H20 C60 H21 109.5
C63 C60 H22 109.5
H20 C60 H22 109.5
H21 C60 H22 109.5
C73 C63 C34 111.0(5)
C73 C63 C64 108.3(6)
C34 C63 C64 111.6(5)
C73 C63 C60 109.3(6)
C34 C63 C60 109.8(5)
C64 C63 C60 106.8(6)
C63 C64 H23 109.5
C63 C64 H24 109.5
H23 C64 H24 109.5
C63 C64 H25 109.5
H23 C64 H25 109.5
H24 C64 H25 109.5
C58 C65 C27 121.4(5)
C58 C65 H26 119.3
C27 C65 H26 119.3
C46 C66 H27 109.5
C46 C66 H28 109.5
H27 C66 H28 109.5
C46 C66 H29 109.5
H27 C66 H29 109.5
H28 C66 H29 109.5
C53 C67 H30 109.5
C53 C67 H31 109.5
H30 C67 H31 109.5
C53 C67 H32 109.5
H30 C67 H32 109.5
H31 C67 H32 109.5
C28 C69 H33 109.5
C28 C69 H34 109.5
H33 C69 H34 109.5
C28 C69 H35 109.5
H33 C69 H35 109.5
H34 C69 H35 109.5
C53 C70 H36 109.5
C53 C70 H37 109.5
H36 C70 H37 109.5
C53 C70 H38 109.5
H36 C70 H38 109.5
H37 C70 H38 109.5
C28 C72 H39 109.5
C28 C72 H40 109.5
H39 C72 H40 109.5
C28 C72 H41 109.5
H39 C72 H41 109.5
H40 C72 H41 109.5
C63 C73 H42 109.5
C63 C73 H43 109.5
H42 C73 H43 109.5
C63 C73 H44 109.5
H42 C73 H44 109.5
H43 C73 H44 109.5
C59 C76 H45 109.5
C59 C76 H46 109.5
H45 C76 H46 109.5
C59 C76 H47 109.5
H45 C76 H47 109.5
H46 C76 H47 109.5
C46 C78 H48 109.5
C46 C78 H49 109.5
H48 C78 H49 109.5
C46 C78 H50 109.5
H48 C78 H50 109.5
H49 C78 H50 109.5
C46 C80 H51 109.5
C46 C80 H52 109.5
H51 C80 H52 109.5
C46 C80 H53 109.5
H51 C80 H53 109.5
H52 C80 H53 109.5
C53 C81 H54 109.5
C53 C81 H55 109.5
H54 C81 H55 109.5
C53 C81 H56 109.5
H54 C81 H56 109.5
H55 C81 H56 109.5
C59 C82 H57 109.5
C59 C82 H58 109.5
H57 C82 H58 109.5
C59 C82 H59 109.5
H57 C82 H59 109.5
H58 C82 H59 109.5
C59 C85 H60 109.5
C59 C85 H61 109.5
H60 C85 H61 109.5
C59 C85 H62 109.5
H60 C85 H62 109.5
H61 C85 H62 109.5
Cl6 Sb1 Cl3 179.82(7)
Cl6 Sb1 Cl2 89.50(7)
Cl3 Sb1 Cl2 90.60(7)
Cl6 Sb1 Cl1 89.82(7)
Cl3 Sb1 Cl1 90.08(7)
Cl2 Sb1 Cl1 178.15(6)
Cl6 Sb1 Cl5 89.68(8)
Cl3 Sb1 Cl5 90.17(8)
Cl2 Sb1 Cl5 90.99(7)
Cl1 Sb1 Cl5 90.73(7)
Cl6 Sb1 Cl4 90.06(8)
Cl3 Sb1 Cl4 90.09(8)
Cl2 Sb1 Cl4 89.02(6)
Cl1 Sb1 Cl4 89.26(7)
Cl5 Sb1 Cl4 179.74(7)
C41 C1 H63 109.5
C41 C1 H64 109.5
C41 C1 H65 109.5
C41 C83 H66 109.5
C41 C83 H67 109.5
C41 C83 H68 109.5
C41 C93 H69 109.5
C41 C93 H70 109.5
C41 C93 H71 109.5
C41 C94 H72 109.5
C41 C94 H73 109.5
H72 C94 H73 109.5
C41 C94 H74 109.5
H72 C94 H74 109.5
H73 C94 H74 109.5
C41 C95 H75 109.5
C41 C95 H76 109.5
H75 C95 H76 109.5
C41 C95 H77 109.5
H75 C95 H77 109.5
H76 C95 H77 109.5
C41 C96 H78 109.5
C41 C96 H79 109.5
H78 C96 H79 109.5
C41 C96 H80 109.5
H78 C96 H80 109.5
H79 C96 H80 109.5
Cl7 C104 Cl8 88.3(17)
Cl7 C104 H81 113.9
Cl8 C104 H81 113.9
Cl7 C104 H82 113.9
Cl8 C104 H82 113.9
H81 C104 H82 111.1

loop_
_geom_bond_atom_site_label_1
_geom_bond_atom_site_label_2
_geom_bond_distance
Ni2 N12 1.906(5)
Ni2 N13 1.908(4)
Ni2 N10 1.916(4)
Ni2 N11 1.919(4)
O9 C49 1.209(7)
N10 C43 1.338(7)
N10 C21 1.404(7)
N11 C42 1.329(7)
N11 C15 1.415(7)
N12 C29 1.372(6)
N12 C14 1.396(7)
N13 C19 1.374(7)
N13 C26 1.381(7)
C14 C22 1.406(7)
C14 C30 1.422(8)
C15 C24 1.351(8)
C15 C25 1.424(8)
C16 C45 1.379(8)
C16 C35 1.390(8)
C16 C24 1.507(7)
C17 C30 1.353(8)
C17 C29 1.401(8)
C17 H1 0.9500
C18 C38 1.389(7)
C18 C44 1.401(8)
C18 H2 0.9500
C19 C32 1.408(8)
C19 C33 1.423(8)
C20 C23 1.391(8)
C20 C35 1.391(7)
C20 C46 1.543(8)
C21 C33 1.377(7)
C21 C47 1.423(8)
C22 C26 1.406(8)
C22 C27 1.481(8)
C23 C52 1.395(8)
C23 H3 0.9500
C24 C29 1.426(8)
C25 C40 1.346(8)
C25 H4 0.9500
C26 C31 1.416(8)
C27 C36 1.401(7)
C27 C65 1.401(8)
C28 C69 1.522(9)
C28 C72 1.528(8)
C28 C51 1.536(8)
C28 C39 1.542(7)
C30 H5 0.9500
C31 C32 1.355(8)
C31 H6 0.9500
C32 H7 0.9500
C33 C38 1.493(7)
C34 C50 1.384(8)
C34 C48 1.398(8)
C34 C63 1.535(8)
C35 H8 0.9500
C36 C39 1.392(8)
C36 H9 0.9500
C37 C39 1.378(8)
C37 C58 1.412(8)
C37 H10 0.9500
C38 C50 1.382(8)
C40 C42 1.424(8)
C40 H11 0.9500
C41 C95 1.41(2)
C41 C83 1.471(15)
C41 C96 1.53(2)
C41 C52 1.533(8)
C41 C93 1.544(13)
C41 C94 1.598(19)
C41 C1 1.600(15)
C42 C49 1.482(8)
C43 C56 1.436(8)
C43 C49 1.457(8)
C44 C48 1.403(8)
C44 C59 1.545(7)
C45 C52 1.411(7)
C45 H12 0.9500
C46 C80 1.515(9)
C46 C66 1.522(8)
C46 C78 1.550(8)
C47 C56 1.346(8)
C47 H13 0.9500
C48 H14 0.9500
C50 H15 0.9500
C51 H16 0.9800
C51 H17 0.9800
C51 H18 0.9800
C53 C81 1.527(9)
C53 C70 1.537(9)
C53 C58 1.537(8)
C53 C67 1.554(9)
C56 H19 0.9500
C58 C65 1.374(8)
C59 C82 1.522(9)
C59 C85 1.522(9)
C59 C76 1.554(10)
C60 C63 1.554(10)
C60 H20 0.9800
C60 H21 0.9800
C60 H22 0.9800
C63 C73 1.507(9)
C63 C64 1.542(9)
C64 H23 0.9800
C64 H24 0.9800
C64 H25 0.9800
C65 H26 0.9500
C66 H27 0.9800
C66 H28 0.9800
C66 H29 0.9800
C67 H30 0.9800
C67 H31 0.9800
C67 H32 0.9800
C69 H33 0.9800
C69 H34 0.9800
C69 H35 0.9800
C70 H36 0.9800
C70 H37 0.9800
C70 H38 0.9800
C72 H39 0.9800
C72 H40 0.9800
C72 H41 0.9800
C73 H42 0.9800
C73 H43 0.9800
C73 H44 0.9800
C76 H45 0.9800
C76 H46 0.9800
C76 H47 0.9800
C78 H48 0.9800
C78 H49 0.9800
C78 H50 0.9800
C80 H51 0.9800
C80 H52 0.9800
C80 H53 0.9800
C81 H54 0.9800
C81 H55 0.9800
C81 H56 0.9800
C82 H57 0.9800
C82 H58 0.9800
C82 H59 0.9800
C85 H60 0.9800
C85 H61 0.9800
C85 H62 0.9800
Sb1 Cl6 2.356(2)
Sb1 Cl3 2.3593(18)
Sb1 Cl2 2.3728(17)
Sb1 Cl1 2.3750(17)
Sb1 Cl5 2.378(2)
Sb1 Cl4 2.382(2)
C1 H63 0.9800
C1 H64 0.9800
C1 H65 0.9800
C83 H66 0.9800
C83 H67 0.9800
C83 H68 0.9800
C93 H69 0.9800
C93 H70 0.9800
C93 H71 0.9800
C94 H72 0.9800
C94 H73 0.9800
C94 H74 0.9800
C95 H75 0.9800
C95 H76 0.9800
C95 H77 0.9800
C96 H78 0.9800
C96 H79 0.9800
C96 H80 0.9800
C104 Cl7 1.771(10)
C104 Cl8 1.772(10)
C104 H81 0.9900
C104 H82 0.9900

loop_
_geom_torsion_atom_site_label_1
_geom_torsion_atom_site_label_2
_geom_torsion_atom_site_label_3
_geom_torsion_atom_site_label_4
_geom_torsion
N12 Ni2 N10 C43 -79(6)
N13 Ni2 N10 C43 -163.3(4)
N11 Ni2 N10 C43 17.4(4)
N12 Ni2 N10 C21 107(6)
N13 Ni2 N10 C21 23.3(4)
N11 Ni2 N10 C21 -156.0(4)
N12 Ni2 N11 C42 158.0(5)
N13 Ni2 N11 C42 -83(15)
N10 Ni2 N11 C42 -20.1(5)
N12 Ni2 N11 C15 -22.7(4)
N13 Ni2 N11 C15 96(15)
N10 Ni2 N11 C15 159.1(4)
N13 Ni2 N12 C29 -165.8(4)
N10 Ni2 N12 C29 110(6)
N11 Ni2 N12 C29 13.5(4)
N13 Ni2 N12 C14 22.9(4)
N10 Ni2 N12 C14 -61(6)
N11 Ni2 N12 C14 -157.8(4)
N12 Ni2 N13 C19 159.4(4)
N10 Ni2 N13 C19 -22.5(4)
N11 Ni2 N13 C19 40(15)
N12 Ni2 N13 C26 -18.7(4)
N10 Ni2 N13 C26 159.4(4)
N11 Ni2 N13 C26 -138(15)
C29 N12 C14 C22 172.8(5)
Ni2 N12 C14 C22 -14.3(7)
C29 N12 C14 C30 -2.4(6)
Ni2 N12 C14 C30 170.5(3)
C42 N11 C15 C24 -163.6(5)
Ni2 N11 C15 C24 17.0(7)
C42 N11 C15 C25 2.9(6)
Ni2 N11 C15 C25 -176.5(4)
C26 N13 C19 C32 1.4(6)
Ni2 N13 C19 C32 -177.0(3)
C26 N13 C19 C33 -169.4(5)
Ni2 N13 C19 C33 12.1(7)
C43 N10 C21 C33 171.9(5)
Ni2 N10 C21 C33 -13.4(7)
C43 N10 C21 C47 -2.0(5)
Ni2 N10 C21 C47 172.7(3)
N12 C14 C22 C26 -7.1(8)
C30 C14 C22 C26 167.3(5)
N12 C14 C22 C27 173.5(4)
C30 C14 C22 C27 -12.1(8)
C35 C20 C23 C52 0.4(9)
C46 C20 C23 C52 179.6(6)
N11 C15 C24 C29 6.1(8)
C25 C15 C24 C29 -158.4(5)
N11 C15 C24 C16 179.8(5)
C25 C15 C24 C16 15.4(8)
C45 C16 C24 C15 -98.8(7)
C35 C16 C24 C15 82.3(7)
C45 C16 C24 C29 75.2(7)
C35 C16 C24 C29 -103.7(6)
C24 C15 C25 C40 161.9(5)
N11 C15 C25 C40 -4.3(6)
C19 N13 C26 C22 -172.5(5)
Ni2 N13 C26 C22 5.9(7)
C19 N13 C26 C31 -0.5(5)
Ni2 N13 C26 C31 177.9(3)
C14 C22 C26 N13 11.4(8)
C27 C22 C26 N13 -169.3(4)
C14 C22 C26 C31 -159.4(5)
C27 C22 C26 C31 19.9(8)
C26 C22 C27 C36 56.3(7)
C14 C22 C27 C36 -124.4(6)
C26 C22 C27 C65 -128.0(6)
C14 C22 C27 C65 51.4(7)
C14 N12 C29 C17 0.4(6)
Ni2 N12 C29 C17 -172.5(4)
C14 N12 C29 C24 175.1(5)
Ni2 N12 C29 C24 2.2(7)
C30 C17 C29 N12 1.8(6)
C30 C17 C29 C24 -172.9(5)
C15 C24 C29 N12 -16.0(8)
C16 C24 C29 N12 170.2(5)
C15 C24 C29 C17 158.0(5)
C16 C24 C29 C17 -15.8(8)
C29 C17 C30 C14 -3.1(6)
N12 C14 C30 C17 3.6(6)
C22 C14 C30 C17 -171.4(5)
N13 C26 C31 C32 -0.6(6)
C22 C26 C31 C32 171.3(5)
C26 C31 C32 C19 1.4(6)
N13 C19 C32 C31 -1.8(6)
C33 C19 C32 C31 169.1(5)
N10 C21 C33 C19 -6.5(8)
C47 C21 C33 C19 166.4(5)
N10 C21 C33 C38 179.7(4)
C47 C21 C33 C38 -7.4(8)
N13 C19 C33 C21 7.2(8)
C32 C19 C33 C21 -162.5(5)
N13 C19 C33 C38 -179.1(4)
C32 C19 C33 C38 11.2(8)
C45 C16 C35 C20 -0.8(9)
C24 C16 C35 C20 178.1(5)
C23 C20 C35 C16 0.6(8)
C46 C20 C35 C16 -178.7(5)
C65 C27 C36 C39 -1.3(8)
C22 C27 C36 C39 174.6(5)
C44 C18 C38 C50 -0.4(9)
C44 C18 C38 C33 -175.2(5)
C21 C33 C38 C50 -95.6(7)
C19 C33 C38 C50 90.5(7)
C21 C33 C38 C18 79.1(7)
C19 C33 C38 C18 -94.9(7)
C58 C37 C39 C36 0.4(8)
C58 C37 C39 C28 179.1(5)
C27 C36 C39 C37 0.3(8)
C27 C36 C39 C28 -178.5(5)
C69 C28 C39 C37 0.1(7)
C72 C28 C39 C37 120.8(6)
C51 C28 C39 C37 -119.7(6)
C69 C28 C39 C36 178.8(5)
C72 C28 C39 C36 -60.5(6)
C51 C28 C39 C36 59.1(7)
C15 C25 C40 C42 3.8(6)
C15 N11 C42 C40 -0.5(6)
Ni2 N11 C42 C40 178.9(4)
C15 N11 C42 C49 -175.1(5)
Ni2 N11 C42 C49 4.3(7)
C25 C40 C42 N11 -2.1(7)
C25 C40 C42 C49 172.5(5)
C21 N10 C43 C56 0.0(5)
Ni2 N10 C43 C56 -174.7(3)
C21 N10 C43 C49 175.7(5)
Ni2 N10 C43 C49 1.0(7)
C38 C18 C44 C48 0.0(9)
C38 C18 C44 C59 178.5(5)
C35 C16 C45 C52 0.2(9)
C24 C16 C45 C52 -178.7(5)
C23 C20 C46 C80 -76.4(7)
C35 C20 C46 C80 102.8(7)
C23 C20 C46 C66 161.5(5)
C35 C20 C46 C66 -19.3(8)
C23 C20 C46 C78 41.8(8)
C35 C20 C46 C78 -139.0(6)
C33 C21 C47 C56 -170.4(5)
N10 C21 C47 C56 3.3(6)
C50 C34 C48 C44 1.2(9)
C63 C34 C48 C44 178.7(6)
C18 C44 C48 C34 -0.5(9)
C59 C44 C48 C34 -179.0(6)
N10 C43 C49 O9 163.6(5)
C56 C43 C49 O9 -21.1(8)
N10 C43 C49 C42 -24.0(8)
C56 C43 C49 C42 151.4(5)
N11 C42 C49 O9 -166.4(5)
C40 C42 C49 O9 19.5(8)
N11 C42 C49 C43 21.2(8)
C40 C42 C49 C43 -152.9(5)
C18 C38 C50 C34 1.3(9)
C33 C38 C50 C34 175.9(5)
C48 C34 C50 C38 -1.6(9)
C63 C34 C50 C38 -179.0(6)
C20 C23 C52 C45 -1.0(9)
C20 C23 C52 C41 -179.5(5)
C16 C45 C52 C23 0.8(9)
C16 C45 C52 C41 179.2(6)
C95 C41 C52 C23 58.8(13)
C83 C41 C52 C23 -144.7(12)
C96 C41 C52 C23 -177.3(13)
C93 C41 C52 C23 -17.3(11)
C94 C41 C52 C23 -61.1(11)
C1 C41 C52 C23 95.3(9)
C95 C41 C52 C45 -119.6(13)
C83 C41 C52 C45 36.9(13)
C96 C41 C52 C45 4.4(14)
C93 C41 C52 C45 164.4(9)
C94 C41 C52 C45 120.5(11)
C1 C41 C52 C45 -83.1(10)
C21 C47 C56 C43 -3.1(6)
N10 C43 C56 C47 2.0(6)
C49 C43 C56 C47 -173.8(5)
C39 C37 C58 C65 -0.1(8)
C39 C37 C58 C53 -173.1(5)
C81 C53 C58 C65 164.6(6)
C70 C53 C58 C65 41.2(8)
C67 C53 C58 C65 -77.6(7)
C81 C53 C58 C37 -22.6(8)
C70 C53 C58 C37 -145.9(6)
C67 C53 C58 C37 95.2(7)
C18 C44 C59 C82 9.9(9)
C48 C44 C59 C82 -171.6(7)
C18 C44 C59 C85 132.7(7)
C48 C44 C59 C85 -48.9(8)
C18 C44 C59 C76 -108.3(7)
C48 C44 C59 C76 70.1(8)
C50 C34 C63 C73 -126.9(7)
C48 C34 C63 C73 55.8(8)
C50 C34 C63 C64 -6.0(9)
C48 C34 C63 C64 176.7(6)
C50 C34 C63 C60 112.2(7)
C48 C34 C63 C60 -65.2(7)
C37 C58 C65 C27 -1.0(8)
C53 C58 C65 C27 172.1(5)
C36 C27 C65 C58 1.6(8)
C22 C27 C65 C58 -174.1(5)
